data_2104394
loop_
_publ_author_name
'Bell, A. M. T.'
'Henderson, C. M. B.'

_publ_section_title
;
 Crystal structures and cation ordering in Cs~2~MgSi~5~O~12~,
 Rb~2~MgSi~5~O~12~ and Cs~2~ZnSi~5~O~12~ leucites
;
_journal_coeditor_code HW5004
_journal_issue 4
_journal_name_full 'Acta Crystallographica Section B'
_journal_page_first 435
_journal_page_last 444
_journal_paper_doi 10.1107/S0108768109024860
_journal_volume 65
_journal_year 2009
_chemical_formula_structural 'Cs2 Mg Si5 O12'
_chemical_formula_sum 'Cs2 Mg O12 Si5'
_chemical_formula_weight 622.5362
_chemical_name_common 'cesium magnesium leucite'
_chemical_name_systematic
;
dicesium magnesium pentasilicate
;
_space_group_crystal_system orthorhombic
_space_group_IT_number 61
_space_group_name_Hall '-P 2ac 2ab'
_space_group_name_H-M_alt 'P b c a'
_symmetry_space_group_name_Hall '-P 2ac 2ab'
_symmetry_space_group_name_H-M 'P b c a'
_cell_angle_alpha 90
_cell_angle_beta 90
_cell_angle_gamma 90
_cell_formula_units_Z 8
_cell_length_a 13.6371(5)
_cell_length_b 13.6689(5)
_cell_length_c 13.7280(5)
_cell_measurement_temperature 298
_cell_volume 2558.96(16)
_computing_cell_refinement 'Celref (Laugier & Bochu, 2003)'
_computing_data_collection 'local software'
_computing_data_reduction 'local software'
_computing_molecular_graphics 'Balls and Sticks (Kang & Ozawa, 2004)'
_computing_publication_material 'encifer (CCDC, 2008)'
_computing_structure_refinement 'TOPAS (Coelho, 2000)'
_computing_structure_solution 'coordinates taken from a related compound'
_diffrn_ambient_temperature 298
_diffrn_measurement_device_type 'In-house design'
_diffrn_radiation_monochromator 'Si(111) channel-cut crystal'
_diffrn_radiation_type Synchrotron
_diffrn_radiation_wavelength 0.993773
_exptl_absorpt_coefficient_mu 18.8440(10)
_exptl_crystal_density_diffrn 3.2318(2)
_exptl_crystal_density_method 'not measured'
_pd_block_diffractogram_id csmg2phpd
_pd_char_colour white
_pd_char_particle_morphology powder
_pd_instr_location ' High resolution powder diffractometer on station 9.1, Daresbury SRS.'
_pd_meas_2theta_range_inc 0.01
_pd_meas_2theta_range_max 100
_pd_meas_2theta_range_min 2
_pd_meas_number_of_points 9801
_pd_meas_scan_method step
_pd_prep_cool_rate 700
_pd_prep_pressure 50000
_pd_prep_temperature 1773
_pd_proc_2theta_range_inc 0.01
_pd_proc_2theta_range_max 75
_pd_proc_2theta_range_min 6
_pd_proc_info_excluded_regions '2-6 degrees and 75-100 degrees 2\q.'
_pd_proc_ls_background_function Chebychev
_pd_proc_ls_pref_orient_corr None
_pd_proc_ls_profile_function 'Fundamental Parameters'
_pd_proc_ls_prof_R_factor 0.1144
_pd_proc_ls_prof_wR_expected 0.0526
_pd_proc_ls_prof_wR_factor 0.1467
_pd_proc_wavelength 0.993773
_pd_spec_mounting capillary
_pd_spec_mount_mode transmission
_pd_spec_shape cylinder
_pd_spec_size_axial 40
_pd_spec_size_equat 0.7
_pd_spec_size_thick 0.7
_refine_ls_goodness_of_fit_all 2.786
_refine_ls_number_constraints 6
_refine_ls_number_parameters 67
_refine_ls_number_restraints 0
_refine_ls_R_factor_all 0.0555
_refine_ls_shift/su_max 0.001
_cod_data_source_file hw5004.cif
_cod_data_source_block 1
_cod_original_cell_volume 2559.0(2)
_cod_database_code 2104394

loop_
_symmetry_equiv_pos_as_xyz
'-x, -y, -z'
'-x, y+1/2, -z+1/2'
'-x+1/2, -y, z+1/2'
'-x+1/2, y+1/2, z'
'x, -y+1/2, z+1/2'
'x, y, z'
'x+1/2, -y+1/2, -z'
'x+1/2, y, -z+1/2'

loop_
_atom_site_type_symbol
_atom_site_label
_atom_site_fract_x
_atom_site_fract_y
_atom_site_fract_z
_atom_site_U_iso_or_equiv
_atom_site_occupancy
Cs Cs1 0.1466(4) 0.1274(5) 0.1374(4) 0.0322(8) 1
Cs Cs2 0.3931(4) 0.3804(5) 0.3920(3) 0.0322(8) 1
Mg Mg1 0.366(2) 0.835(2) 0.916(2) 0.002(6) 1
Si Si1 0.111(2) 0.657(2) 0.589(2) 0.035(3) 1
Si Si2 0.597(2) 0.109(2) 0.665(2) 0.035(3) 1
Si Si3 0.630(2) 0.602(2) 0.131(2) 0.035(3) 1
Si Si4 0.930(2) 0.377(3) 0.834(2) 0.035(3) 1
Si Si5 0.825(2) 0.909(2) 0.365(2) 0.035(3) 1
O O1 0.479(3) 0.379(4) 0.160(3) 0.034(3) 1
O O2 0.144(4) 0.486(4) 0.378(3) 0.034(3) 1
O O3 0.390(3) 0.116(4) 0.479(3) 0.034(3) 1
O O4 0.754(3) 0.394(4) 0.615(3) 0.034(3) 1
O O5 0.6140(10) 0.726(4) 0.392(3) 0.034(3) 1
O O6 0.346(4) 0.638(4) 0.741(3) 0.034(3) 1
O O7 0.955(3) 0.900(3) 0.666(3) 0.034(3) 1
O O8 0.639(4) 0.975(4) 0.876(3) 0.034(3) 1
O O9 0.863(3) 0.653(3) 0.953(3) 0.034(3) 1
O O10 0.210(3) 0.886(4) 0.133(3) 0.034(3) 1
O O11 0.143(3) 0.201(4) 0.884(3) 0.034(3) 1
O O12 0.930(3) 0.147(4) 0.217(3) 0.034(3) 1

loop_
_atom_type_symbol
_atom_type_description
_atom_type_scat_dispersion_real
_atom_type_scat_dispersion_imag
_atom_type_scat_source
Cs Cs 55.139 3.976 http://henke.lbl.gov/optical_constants/asf.html
Mg Mg 12.093 0.076 http://henke.lbl.gov/optical_constants/asf.html
Si Si 14.142 0.140 http://henke.lbl.gov/optical_constants/asf.html
O O 8.023 0.013 http://henke.lbl.gov/optical_constants/asf.html

loop_
_geom_angle_atom_site_label_1
_geom_angle_atom_site_label_2
_geom_angle_atom_site_label_3
_geom_angle_site_symmetry_1
_geom_angle_site_symmetry_2
_geom_angle_site_symmetry_3
_geom_angle
_geom_angle_publ_flag
O9 Mg1 O7 7_467 1_555 8_456 125(2) y
O9 Mg1 O4 7_467 1_555 2_656 99(2) y
O9 Mg1 O11 7_467 1_555 4_555 108(2) y
O7 Mg1 O4 8_456 1_555 2_656 103(2) y
O7 Mg1 O11 8_456 1_555 4_555 111(2) y
O4 Mg1 O11 2_656 1_555 4_555 108(2) y
O10 Si1 O3 5_565 1_555 4_555 104(3) y
O10 Si1 O5 5_565 1_555 7_466 106(3) y
O10 Si1 O1 5_565 1_555 3_565 107(3) y
O3 Si1 O5 4_555 1_555 7_466 120(2) y
O3 Si1 O1 4_555 1_555 3_565 117(3) y
O5 Si1 O1 7_466 1_555 3_565 103(3) y
O11 Si2 O6 8_556 1_555 2_646 87(3) y
O11 Si2 O2 8_556 1_555 7_556 110(3) y
O11 Si2 O1 8_556 1_555 5_555 108(3) y
O6 Si2 O2 2_646 1_555 7_556 108(3) y
O6 Si2 O1 2_646 1_555 5_555 121(3) y
O2 Si2 O1 7_556 1_555 5_555 119(3) y
O3 Si3 O12 2_655 1_555 4_655 127(2) y
O3 Si3 O4 2_655 1_555 3_664 92(2) y
O3 Si3 O2 2_655 1_555 8_555 94(3) y
O12 Si3 O4 4_655 1_555 3_664 128(3) y
O12 Si3 O2 4_655 1_555 8_555 121(3) y
O4 Si3 O2 3_664 1_555 8_555 85(3) y
O7 Si4 O12 2_746 1_555 5_555 92(2) y
O7 Si4 O5 2_746 1_555 3_665 120(3) y
O7 Si4 O8 2_746 1_555 4_645 112(2) y
O12 Si4 O5 5_555 1_555 3_665 107(3) y
O12 Si4 O8 5_555 1_555 4_645 118(3) y
O5 Si4 O8 3_665 1_555 4_645 107(2) y
O9 Si5 O10 5_564 1_555 8_555 102(2) y
O9 Si5 O6 5_564 1_555 7_566 115(3) y
O9 Si5 O8 5_564 1_555 3_674 110(3) y
O10 Si5 O6 8_555 1_555 7_566 97(3) y
O10 Si5 O8 8_555 1_555 3_674 119(3) y
O6 Si5 O8 7_566 1_555 3_674 114(2) y
Si1 O1 Si2 3_564 1_555 5_554 143.0(10) y
Si2 O2 Si3 7_456 1_555 8_455 138.0(9) y
Si1 O3 Si3 4_545 1_555 2_645 164.0(10) y
Mg1 O4 Si3 2_646 1_555 3_665 156.0(10) y
Si1 O5 Si4 7_566 1_555 3_664 151.0(10) y
Si2 O6 Si5 2_656 1_555 7_466 137.0(10) y
Mg1 O7 Si4 8_556 1_555 2_756 122.0(10) y
Si4 O8 Si5 4_655 1_555 3_675 150.0(10) y
Mg1 O9 Si5 7_567 1_555 5_565 146.0(10) y
Si1 O10 Si5 5_564 1_555 8_455 156.0(10) y
Mg1 O11 Si2 4_545 1_555 8_456 149.0(10) y
Si3 O12 Si4 4_645 1_555 5_554 131.6(9) y

loop_
_geom_bond_atom_site_label_1
_geom_bond_atom_site_label_2
_geom_bond_site_symmetry_1
_geom_bond_site_symmetry_2
_geom_bond_distance
_geom_bond_publ_flag
Mg1 O9 1_555 7_467 1.81(4) y
Mg1 O7 1_555 8_456 1.87(5) y
Mg1 O4 1_555 2_656 1.88(5) y
Mg1 O11 1_555 4_555 1.90(5) y
Si1 O10 1_555 5_565 1.59(5) y
Si1 O3 1_555 4_555 1.60(4) y
Si1 O5 1_555 7_466 1.63(6) y
Si1 O1 1_555 3_565 1.63(5) y
Si2 O11 1_555 8_556 1.55(6) y
Si2 O6 1_555 2_646 1.56(5) y
Si2 O2 1_555 7_556 1.57(6) y
Si2 O1 1_555 5_555 1.62(5) y
Si3 O3 1_555 2_655 1.55(4) y
Si3 O12 1_555 4_655 1.57(5) y
Si3 O4 1_555 3_664 1.59(5) y
Si3 O2 1_555 8_555 1.60(6) y
Si4 O7 1_555 2_746 1.61(5) y
Si4 O12 1_555 5_555 1.64(5) y
Si4 O5 1_555 3_665 1.71(6) y
Si4 O8 1_555 4_645 1.74(6) y
Si5 O9 1_555 5_564 1.57(5) y
Si5 O10 1_555 8_555 1.60(5) y
Si5 O6 1_555 7_566 1.61(5) y
Si5 O8 1_555 3_674 1.67(6) y
Cs1 O1 1_555 4_545 3.81(5) y
Cs1 O2 1_555 5_554 3.89(4) y
Cs1 O3 1_555 8_455 3.86(4) y
Cs1 O4 1_555 7_456 3.71(4) y
Cs1 O5 1_555 2_645 3.56(4) y
Cs1 O6 1_555 3_564 3.51(5) y
Cs1 O7 1_555 1_666 3.05(4) y
Cs1 O8 1_555 1_666 3.25(5) y
Cs1 O9 1_555 1_666 3.25(4) y
Cs1 O10 1_555 6_545 3.41(6) y
Cs1 O11 1_555 6_554 3.62(4) y
Cs1 O12 1_555 6_455 3.16(4) y
Cs2 O1 1_555 1_555 3.40(4) y
Cs2 O2 1_555 1_555 3.69(5) y
Cs2 O3 1_555 1_555 3.81(5) y
Cs2 O4 1_555 1_666 3.68(5) y
Cs2 O5 1_555 1_666 3.31(4) y
Cs2 O6 1_555 3_564 3.86(5) y
Cs2 O7 1_555 7_466 3.22(5) y
Cs2 O8 1_555 2_646 3.46(4) y
Cs2 O9 1_555 3_664 3.46(4) y
Cs2 O10 1_555 4_545 3.82(4) y
Cs2 O11 1_555 5_554 3.59(5) y
Cs2 O12 1_555 8_455 3.57(5) y
